data_7211635
loop_
_publ_author_name
'Li, Cui-Jin'
'Lin, Zhuojia'
'Yun, Lei'
'Xie, Yu-Ling'
'Leng, Ji-Dong'
'Ou, Yong-Cong'
'Tong, Ming-Liang'

_publ_section_title
;
 Hydrothermal in situ ligand reaction: copper(II)-mediated stepwise
 oxidation of 2,3,5- and 2,4,6-trimethylpyridine to pyridinecarboxylates
;
_journal_issue 2
_journal_name_full CrystEngComm
_journal_page_first 425
_journal_paper_doi 10.1039/b911463g
_journal_volume 12
_journal_year 2010
_chemical_formula_sum 'C16 H14 Cu2 N2 O10'
_chemical_formula_weight 521.37
_chemical_name_systematic
;
?
;
_space_group_IT_number 2
_symmetry_cell_setting triclinic
_symmetry_space_group_name_Hall '-P 1'
_symmetry_space_group_name_H-M 'P -1'
_atom_sites_solution_hydrogens geom
_atom_sites_solution_primary direct
_atom_sites_solution_secondary difmap
_audit_creation_method SHELXL-97
_cell_angle_alpha 102.71(3)
_cell_angle_beta 105.21(2)
_cell_angle_gamma 106.870(16)
_cell_formula_units_Z 2
_cell_length_a 7.6284(11)
_cell_length_b 11.058(2)
_cell_length_c 11.284(5)
_cell_measurement_temperature 123(2)
_cell_volume 832.6(5)
_computing_cell_refinement 'Bruker SMART (Bruker, 1998)'
_computing_data_collection 'Bruker SMART (Bruker, 1998)'
_computing_data_reduction 'Bruker SAINT + & SHELXTL (Bruker, 1998)'
_computing_molecular_graphics 'Bruker SHELXTL'
_computing_publication_material 'Bruker SHELXTL'
_computing_structure_refinement 'SHELXL-97 (Sheldrick, 1997)'
_computing_structure_solution 'SHELXS-97 (Sheldrick, 1990)'
_diffrn_ambient_temperature 123(2)
_diffrn_measured_fraction_theta_full 0.939
_diffrn_measured_fraction_theta_max 0.939
_diffrn_measurement_device_type 'Bruker SMART CCD area detector'
_diffrn_measurement_method '\f and \w scans'
_diffrn_radiation_monochromator graphite
_diffrn_radiation_source 'fine-focus sealed tube'
_diffrn_radiation_type MoK\a
_diffrn_radiation_wavelength 0.71073
_diffrn_reflns_av_R_equivalents 0.0457
_diffrn_reflns_av_sigmaI/netI 0.1143
_diffrn_reflns_limit_h_max 9
_diffrn_reflns_limit_h_min -9
_diffrn_reflns_limit_k_max 13
_diffrn_reflns_limit_k_min -13
_diffrn_reflns_limit_l_max 13
_diffrn_reflns_limit_l_min -13
_diffrn_reflns_number 5997
_diffrn_reflns_theta_full 25.99
_diffrn_reflns_theta_max 25.99
_diffrn_reflns_theta_min 2.92
_exptl_absorpt_coefficient_mu 2.622
_exptl_absorpt_correction_T_max 0.8377
_exptl_absorpt_correction_T_min 0.6496
_exptl_absorpt_correction_type multi-scan
_exptl_absorpt_process_details 'SADABS (Bruker, 2002)'
_exptl_crystal_colour pale-green
_exptl_crystal_density_diffrn 2.080
_exptl_crystal_density_method 'not measured'
_exptl_crystal_description sheet-like
_exptl_crystal_F_000 524
_exptl_crystal_size_max 0.18
_exptl_crystal_size_mid 0.11
_exptl_crystal_size_min 0.07
_refine_diff_density_max 1.492
_refine_diff_density_min -0.633
_refine_diff_density_rms 0.157
_refine_ls_extinction_method none
_refine_ls_goodness_of_fit_ref 1.079
_refine_ls_hydrogen_treatment constr
_refine_ls_matrix_type full
_refine_ls_number_parameters 273
_refine_ls_number_reflns 3076
_refine_ls_number_restraints 0
_refine_ls_restrained_S_all 1.079
_refine_ls_R_factor_all 0.1001
_refine_ls_R_factor_gt 0.0563
_refine_ls_shift/su_max 0.000
_refine_ls_shift/su_mean 0.000
_refine_ls_structure_factor_coef Fsqd
_refine_ls_weighting_details 'calc w=1/[\s^2^(Fo^2^)+(0.0919P)^2^+0.6856P] where P=(Fo^2^+2Fc^2^)/3'
_refine_ls_weighting_scheme calc
_refine_ls_wR_factor_gt 0.1593
_refine_ls_wR_factor_ref 0.1810
_reflns_number_gt 1848
_reflns_number_total 3076
_reflns_threshold_expression >2sigma(I)
_cod_data_source_file b911463g.txt
_cod_data_source_block 2a
_cod_original_cell_volume 832.6(4)
_cod_original_sg_symbol_H-M P-1
_cod_database_code 7211635

loop_
_symmetry_equiv_pos_as_xyz
'x, y, z'
'-x, -y, -z'

loop_
_atom_site_label
_atom_site_type_symbol
_atom_site_fract_x
_atom_site_fract_y
_atom_site_fract_z
_atom_site_U_iso_or_equiv
_atom_site_adp_type
_atom_site_occupancy
_atom_site_symmetry_multiplicity
_atom_site_calc_flag
_atom_site_refinement_flags
Cu1 Cu 0.04544(14) 0.65614(9) 0.73873(9) 0.0219(3) Uani 1 1 d .
Cu2 Cu 0.52307(14) 1.43359(9) 1.26605(9) 0.0218(3) Uani 1 1 d .
O1W O -0.1022(8) 0.4681(5) 0.6512(5) 0.0277(13) Uani 1 1 d .
H1WA H -0.1620 0.4436 0.5699 0.033 Uiso 1 1 d R
H1WB H -0.1806 0.4383 0.6885 0.033 Uiso 1 1 d R
O2W O 0.3294(8) 1.3367(5) 1.3295(5) 0.0243(13) Uani 1 1 d .
H2WA H 0.3586 1.3557 1.4112 0.029 Uiso 1 1 d R
H2WB H 0.2979 1.2531 1.2975 0.029 Uiso 1 1 d R
O1 O 0.1746(8) 0.6623(5) 0.6116(5) 0.0295(14) Uani 1 1 d .
O2 O 0.3540(9) 0.8083(6) 0.5387(6) 0.0386(16) Uani 1 1 d .
O3 O 0.4521(8) 1.2810(5) 1.1155(5) 0.0209(12) Uani 1 1 d .
O4 O 0.2480(9) 1.1114(5) 1.1521(6) 0.0304(14) Uani 1 1 d .
O5 O 0.8658(9) 1.7909(5) 1.5089(6) 0.0348(15) Uani 1 1 d .
O6 O 0.6356(8) 1.5886(5) 1.4187(5) 0.0237(13) Uani 1 1 d .
O7 O 0.7279(8) 1.4701(5) 0.8342(5) 0.0244(13) Uani 1 1 d .
O8 O 0.9992(8) 1.6547(5) 0.8993(5) 0.0197(12) Uani 1 1 d .
N1 N 0.1928(9) 0.8506(6) 0.8064(6) 0.0194(15) Uani 1 1 d .
N2 N 0.7041(9) 1.5507(6) 1.2029(6) 0.0211(15) Uani 1 1 d .
C1 C 0.2925(11) 0.8959(7) 0.7326(7) 0.0183(17) Uani 1 1 d .
C2 C 0.4088(11) 1.0299(8) 0.7621(8) 0.0262(19) Uani 1 1 d .
C3 C 0.4186(11) 1.1151(8) 0.8802(7) 0.0202(17) Uani 1 1 d .
H3 H 0.4947 1.2076 0.9065 0.024 Uiso 1 1 calc R
C4 C 0.3216(12) 1.0683(8) 0.9578(7) 0.0237(18) Uani 1 1 d .
C5 C 0.2072(12) 0.9352(8) 0.9168(7) 0.0225(18) Uani 1 1 d .
H5 H 0.1364 0.9021 0.9681 0.027 Uiso 1 1 calc R
C6 C 0.2760(12) 0.7846(8) 0.6168(8) 0.0241(18) Uani 1 1 d .
C7 C 0.5079(12) 1.0862(8) 0.6778(7) 0.026(2) Uani 1 1 d .
H7A H 0.5911 1.0378 0.6577 0.040 Uiso 1 1 calc R
H7B H 0.5885 1.1808 0.7233 0.040 Uiso 1 1 calc R
H7C H 0.4093 1.0771 0.5972 0.040 Uiso 1 1 calc R
C8 C 0.3373(11) 1.1603(7) 1.0839(7) 0.0170(17) Uani 1 1 d .
C9 C 0.8058(10) 1.6740(7) 1.2901(7) 0.0167(16) Uani 1 1 d .
C10 C 0.9306(11) 1.7752(7) 1.2618(7) 0.0185(17) Uani 1 1 d .
C11 C 0.9497(11) 1.7399(8) 1.1395(8) 0.0250(19) Uani 1 1 d .
H11 H 1.0334 1.8055 1.1165 0.030 Uiso 1 1 calc R
C12 C 0.8491(11) 1.6113(8) 1.0511(7) 0.0185(17) Uani 1 1 d .
C13 C 0.7233(11) 1.5182(8) 1.0874(7) 0.0197(17) Uani 1 1 d .
H13 H 0.6503 1.4304 1.0285 0.024 Uiso 1 1 calc R
C14 C 0.7722(12) 1.6912(7) 1.4183(8) 0.0226(18) Uani 1 1 d .
C15 C 1.0325(11) 1.9184(7) 1.3487(7) 0.0228(18) Uani 1 1 d .
H15A H 0.9386 1.9496 1.3781 0.034 Uiso 1 1 calc R
H15B H 1.0866 1.9739 1.3004 0.034 Uiso 1 1 calc R
H15C H 1.1386 1.9248 1.4239 0.034 Uiso 1 1 calc R
C16 C 0.8582(11) 1.5753(7) 0.9171(8) 0.0191(17) Uani 1 1 d .

loop_
_atom_site_aniso_label
_atom_site_aniso_U_11
_atom_site_aniso_U_22
_atom_site_aniso_U_33
_atom_site_aniso_U_23
_atom_site_aniso_U_13
_atom_site_aniso_U_12
Cu1 0.0291(6) 0.0164(5) 0.0169(5) 0.0018(4) 0.0095(4) 0.0049(4)
Cu2 0.0287(6) 0.0159(5) 0.0160(5) 0.0028(4) 0.0101(4) 0.0011(4)
O1W 0.034(3) 0.020(3) 0.025(3) 0.001(2) 0.014(3) 0.005(3)
O2W 0.032(3) 0.019(3) 0.019(3) 0.003(2) 0.015(2) 0.003(2)
O1 0.043(4) 0.021(3) 0.024(3) 0.004(2) 0.020(3) 0.007(3)
O2 0.046(4) 0.031(3) 0.037(4) 0.005(3) 0.025(3) 0.007(3)
O3 0.032(3) 0.016(3) 0.020(3) 0.008(2) 0.015(2) 0.009(2)
O4 0.039(4) 0.017(3) 0.029(3) 0.000(3) 0.013(3) 0.005(3)
O5 0.049(4) 0.021(3) 0.027(3) 0.002(3) 0.020(3) 0.002(3)
O6 0.034(3) 0.013(3) 0.017(3) 0.001(2) 0.007(2) 0.003(2)
O7 0.029(3) 0.018(3) 0.019(3) 0.001(2) 0.007(2) 0.002(3)
O8 0.028(3) 0.015(3) 0.013(3) 0.002(2) 0.008(2) 0.005(2)
N1 0.021(4) 0.021(3) 0.017(3) 0.006(3) 0.008(3) 0.009(3)
N2 0.022(4) 0.015(3) 0.021(3) 0.001(3) 0.007(3) 0.003(3)
C1 0.018(4) 0.016(4) 0.018(4) 0.003(3) 0.005(3) 0.004(3)
C2 0.013(4) 0.023(4) 0.025(4) 0.001(4) -0.001(3) -0.006(3)
C3 0.016(4) 0.017(4) 0.022(4) 0.005(3) 0.005(3) 0.002(3)
C4 0.025(5) 0.021(4) 0.016(4) 0.001(3) 0.003(3) 0.004(4)
C5 0.033(5) 0.022(4) 0.018(4) 0.015(3) 0.007(3) 0.013(4)
C6 0.030(5) 0.026(4) 0.019(4) 0.009(4) 0.017(4) 0.005(4)
C7 0.028(5) 0.019(4) 0.019(4) -0.004(3) 0.015(4) -0.008(4)
C8 0.024(4) 0.014(4) 0.020(4) 0.008(3) 0.009(3) 0.013(3)
C9 0.016(4) 0.024(4) 0.017(4) 0.009(3) 0.008(3) 0.013(3)
C10 0.020(4) 0.020(4) 0.013(4) 0.006(3) 0.007(3) 0.003(3)
C11 0.017(4) 0.030(5) 0.032(5) 0.011(4) 0.017(4) 0.007(4)
C12 0.021(4) 0.026(4) 0.014(4) 0.004(3) 0.008(3) 0.016(4)
C13 0.017(4) 0.024(4) 0.015(4) 0.006(3) 0.004(3) 0.005(3)
C14 0.024(4) 0.015(4) 0.023(4) 0.004(3) 0.005(4) 0.004(4)
C15 0.021(4) 0.022(4) 0.015(4) -0.002(3) 0.005(3) 0.001(3)
C16 0.021(4) 0.017(4) 0.028(4) 0.013(4) 0.012(4) 0.013(4)

loop_
_atom_type_symbol
_atom_type_description
_atom_type_scat_dispersion_real
_atom_type_scat_dispersion_imag
_atom_type_scat_source
C C 0.0033 0.0016 'International Tables Vol C Tables 4.2.6.8 and 6.1.1.4'
H H 0.0000 0.0000 'International Tables Vol C Tables 4.2.6.8 and 6.1.1.4'
N N 0.0061 0.0033 'International Tables Vol C Tables 4.2.6.8 and 6.1.1.4'
O O 0.0106 0.0060 'International Tables Vol C Tables 4.2.6.8 and 6.1.1.4'
Cu Cu 0.3201 1.2651 'International Tables Vol C Tables 4.2.6.8 and 6.1.1.4'

loop_
_geom_angle_atom_site_label_1
_geom_angle_atom_site_label_2
_geom_angle_atom_site_label_3
_geom_angle
_geom_angle_site_symmetry_1
_geom_angle_site_symmetry_3
O1W Cu1 O8 94.7(2) . 1_445
O1W Cu1 O1 90.4(2) . .
O8 Cu1 O1 161.4(2) 1_445 .
O1W Cu1 N1 172.8(3) . .
O8 Cu1 N1 92.1(2) 1_445 .
O1 Cu1 N1 83.8(3) . .
O1W Cu1 O2W 81.3(2) . 2_577
O8 Cu1 O2W 80.8(2) 1_445 2_577
O1 Cu1 O2W 117.6(2) . 2_577
N1 Cu1 O2W 97.6(2) . 2_577
O6 Cu2 O3 171.0(2) . .
O6 Cu2 O2W 93.4(2) . .
O3 Cu2 O2W 92.9(2) . .
O6 Cu2 N2 82.8(3) . .
O3 Cu2 N2 91.6(2) . .
O2W Cu2 N2 172.3(2) . .
O6 Cu2 O7 89.3(2) . 2_687
O3 Cu2 O7 97.40(19) . 2_687
O2W Cu2 O7 87.4(2) . 2_687
N2 Cu2 O7 85.8(2) . 2_687
Cu1 O1W H1WA 117.3 . .
Cu1 O1W H1WB 110.1 . .
H1WA O1W H1WB 110.2 . .
Cu2 O2W H2WA 117.4 . .
Cu2 O2W H2WB 110.5 . .
H2WA O2W H2WB 108.0 . .
C6 O1 Cu1 114.5(5) . .
C8 O3 Cu2 131.1(5) . .
C14 O6 Cu2 116.8(5) . .
C16 O8 Cu1 128.9(5) . 1_665
C5 N1 C1 119.8(7) . .
C5 N1 Cu1 126.6(6) . .
C1 N1 Cu1 113.5(5) . .
C13 N2 C9 121.5(7) . .
C13 N2 Cu2 126.2(5) . .
C9 N2 Cu2 112.3(5) . .
N1 C1 C2 123.7(7) . .
N1 C1 C6 113.3(6) . .
C2 C1 C6 122.9(7) . .
C1 C2 C3 114.0(8) . .
C1 C2 C7 125.5(8) . .
C3 C2 C7 120.4(7) . .
C4 C3 C2 122.3(7) . .
C4 C3 H3 118.8 . .
C2 C3 H3 118.8 . .
C5 C4 C3 118.3(8) . .
C5 C4 C8 120.3(8) . .
C3 C4 C8 121.4(7) . .
N1 C5 C4 121.7(8) . .
N1 C5 H5 119.1 . .
C4 C5 H5 119.1 . .
O2 C6 O1 123.7(7) . .
O2 C6 C1 121.9(7) . .
O1 C6 C1 114.4(7) . .
C2 C7 H7A 109.5 . .
C2 C7 H7B 109.5 . .
H7A C7 H7B 109.5 . .
C2 C7 H7C 109.5 . .
H7A C7 H7C 109.5 . .
H7B C7 H7C 109.5 . .
O4 C8 O3 125.7(7) . .
O4 C8 C4 118.6(7) . .
O3 C8 C4 115.6(7) . .
N2 C9 C10 121.7(7) . .
N2 C9 C14 114.2(7) . .
C10 C9 C14 124.1(7) . .
C9 C10 C11 116.3(7) . .
C9 C10 C15 124.6(7) . .
C11 C10 C15 119.0(7) . .
C12 C11 C10 121.8(8) . .
C12 C11 H11 119.1 . .
C10 C11 H11 119.1 . .
C11 C12 C13 117.4(7) . .
C11 C12 C16 122.1(7) . .
C13 C12 C16 120.3(7) . .
N2 C13 C12 121.2(7) . .
N2 C13 H13 119.4 . .
C12 C13 H13 119.4 . .
O5 C14 O6 124.8(8) . .
O5 C14 C9 121.6(8) . .
O6 C14 C9 113.6(6) . .
C10 C15 H15A 109.5 . .
C10 C15 H15B 109.5 . .
H15A C15 H15B 109.5 . .
C10 C15 H15C 109.5 . .
H15A C15 H15C 109.5 . .
H15B C15 H15C 109.5 . .
O7 C16 O8 126.3(7) . .
O7 C16 C12 117.5(7) . .
O8 C16 C12 116.2(7) . .

loop_
_geom_bond_atom_site_label_1
_geom_bond_atom_site_label_2
_geom_bond_distance
_geom_bond_site_symmetry_2
Cu1 O1W 1.929(5) .
Cu1 O8 1.937(5) 1_445
Cu1 O1 1.944(6) .
Cu1 N1 1.973(6) .
Cu1 O2W 2.789(5) 2_577
Cu2 O6 1.927(5) .
Cu2 O3 1.937(5) .
Cu2 O2W 1.954(6) .
Cu2 N2 1.994(7) .
Cu2 O7 2.580(5) 2_687
O1W H1WA 0.8500 .
O1W H1WB 0.8499 .
O2W H2WA 0.8500 .
O2W H2WB 0.8500 .
O1 C6 1.329(10) .
O2 C6 1.219(10) .
O3 C8 1.275(9) .
O4 C8 1.262(10) .
O5 C14 1.198(9) .
O6 C14 1.301(10) .
O7 C16 1.256(9) .
O8 C16 1.269(9) .
O8 Cu1 1.937(5) 1_665
N1 C5 1.340(10) .
N1 C1 1.348(10) .
N2 C13 1.332(10) .
N2 C9 1.350(10) .
C1 C2 1.400(11) .
C1 C6 1.534(11) .
C2 C3 1.423(11) .
C2 C7 1.493(11) .
C3 C4 1.378(12) .
C3 H3 0.9500 .
C4 C5 1.374(11) .
C4 C8 1.509(11) .
C5 H5 0.9500 .
C7 H7A 0.9800 .
C7 H7B 0.9800 .
C7 H7C 0.9800 .
C9 C10 1.400(11) .
C9 C14 1.516(11) .
C10 C11 1.406(11) .
C10 C15 1.509(10) .
C11 C12 1.396(11) .
C11 H11 0.9500 .
C12 C13 1.402(11) .
C12 C16 1.502(10) .
C13 H13 0.9500 .
C15 H15A 0.9800 .
C15 H15B 0.9800 .
C15 H15C 0.9800 .

loop_
_geom_hbond_atom_site_label_D
_geom_hbond_atom_site_label_H
_geom_hbond_atom_site_label_A
_geom_hbond_distance_DH
_geom_hbond_distance_HA
_geom_hbond_distance_DA
_geom_hbond_angle_DHA
_geom_hbond_site_symmetry_A
O1W H1WA O1 0.85 2.09 2.824(8) 144.9 2_566
O1W H1WB O7 0.85 1.95 2.710(8) 148.3 1_445
O2W H2WA O6 0.85 1.87 2.695(7) 164.5 2_688
O2W H2WB O4 0.85 1.87 2.618(8) 146.5 .
